data_4332669
loop_
_publ_author_name
'Chen, Jin-Xiang'
'Zhang, Wen-Hua'
'Tang, Xiao-Yan'
'Ren, Zhi-Gang'
'Li, Hong-Xi'
'Zhang, Yong'
'Lang, Jian-Ping'

_publ_section_title
;
 Toward Rational Construction of Gold, Gold&#x2212;Silver, and
 Gold&#x2212;Mercury String Complexes:&#x00A0; Syntheses, Structures, and
 Properties of [Au(Tab)2]2L2(L = I and PF6), {[(Tab)2M][Au(CN)2]}2(M = Au
 and Ag), and {[Hg(Tab)2][Au(CN)2]2} [Tab =
 4-(Trimethylammonio)benzenethiolate]
;
_journal_issue 19
_journal_name_full 'Inorganic Chemistry'
_journal_page_first 7671
_journal_page_last 7680
_journal_paper_doi 10.1021/ic060655m
_journal_volume 45
_journal_year 2006
_chemical_formula_moiety 'C18 H26 Au N2 S2, C2 Au N2'
_chemical_formula_sum 'C40 H52 Au4 N8 S4'
_chemical_formula_weight 1561.00
_chemical_name_systematic
; 
 ? 
;
_space_group_IT_number 43
_symmetry_cell_setting orthorhombic
_symmetry_space_group_name_Hall 'F 2 -2d'
_symmetry_space_group_name_H-M 'F d d 2'
_atom_sites_solution_hydrogens geom
_atom_sites_solution_primary direct
_atom_sites_solution_secondary difmap
_audit_creation_method SHELXL-97
_cell_angle_alpha 90.00
_cell_angle_beta 90.00
_cell_angle_gamma 90.00
_cell_formula_units_Z 8
_cell_length_a 18.1364(15)
_cell_length_b 32.230(3)
_cell_length_c 15.6796(14)
_cell_measurement_reflns_used 7908
_cell_measurement_temperature 193(2)
_cell_measurement_theta_max 27.5
_cell_measurement_theta_min 3.4
_cell_volume 9165.3(14)
_computing_structure_refinement 'SHELXL-97 (Sheldrick, 1997)'
_computing_structure_solution 'SHELXS-97 (Sheldrick, 1990)'
_diffrn_ambient_temperature 193(2)
_diffrn_measured_fraction_theta_full 0.998
_diffrn_measured_fraction_theta_max 0.998
_diffrn_measurement_device_type 'Rigaku Mercury'
_diffrn_measurement_method \w
_diffrn_radiation_monochromator graphite
_diffrn_radiation_source 'fine-focus sealed tube'
_diffrn_radiation_type MoK\a
_diffrn_radiation_wavelength 0.71070
_diffrn_reflns_av_R_equivalents 0.0488
_diffrn_reflns_av_sigmaI/netI 0.0417
_diffrn_reflns_limit_h_max 23
_diffrn_reflns_limit_h_min -22
_diffrn_reflns_limit_k_max 41
_diffrn_reflns_limit_k_min -40
_diffrn_reflns_limit_l_max 20
_diffrn_reflns_limit_l_min -20
_diffrn_reflns_number 25257
_diffrn_reflns_theta_full 27.48
_diffrn_reflns_theta_max 27.48
_diffrn_reflns_theta_min 3.38
_diffrn_standards_decay_% 0
_diffrn_standards_interval_count 0
_diffrn_standards_interval_time 0
_diffrn_standards_number 0
_exptl_absorpt_coefficient_mu 12.986
_exptl_absorpt_correction_T_max 0.2104
_exptl_absorpt_correction_T_min 0.0475
_exptl_absorpt_correction_type multi-scan
_exptl_absorpt_process_details 'Jacobson, R. (1998) Private communication.'
_exptl_crystal_colour colorless
_exptl_crystal_density_diffrn 2.263
_exptl_crystal_density_method 'not measured'
_exptl_crystal_description block
_exptl_crystal_F_000 5824
_exptl_crystal_size_max 0.23
_exptl_crystal_size_mid 0.23
_exptl_crystal_size_min 0.22
_refine_diff_density_max 0.983
_refine_diff_density_min -0.904
_refine_diff_density_rms 0.185
_refine_ls_abs_structure_details 'Flack H D (1983), Acta Cryst. A39, 876-881'
_refine_ls_abs_structure_Flack -0.009(11)
_refine_ls_extinction_method none
_refine_ls_goodness_of_fit_ref 1.146
_refine_ls_hydrogen_treatment constr
_refine_ls_matrix_type full
_refine_ls_number_parameters 232
_refine_ls_number_reflns 5233
_refine_ls_number_restraints 1
_refine_ls_restrained_S_all 1.146
_refine_ls_R_factor_all 0.0534
_refine_ls_R_factor_gt 0.0380
_refine_ls_shift/su_max 0.007
_refine_ls_shift/su_mean 0.000
_refine_ls_structure_factor_coef Fsqd
_refine_ls_weighting_details 'calc w=1/[\s^2^(Fo^2^)+(0.0296P)^2^+0.0000P] where P=(Fo^2^+2Fc^2^)/3'
_refine_ls_weighting_scheme calc
_refine_ls_wR_factor_gt 0.0776
_refine_ls_wR_factor_ref 0.0833
_reflns_number_gt 4047
_reflns_number_total 5233
_reflns_threshold_expression >2sigma(I)
_cod_data_source_file ic060655msup3.cif
_cod_data_source_block a
_cod_original_sg_symbol_Hall 'F 2-2d'
_cod_database_code 4332669

loop_
_symmetry_equiv_pos_as_xyz
'x, y, z'
'-x+1/4, y+1/4, z+1/4'
'x+1/4, -y+1/4, z+1/4'
'-x+1/2, -y, z+1/2'
'x, y+1/2, z+1/2'
'-x+1/4, y+3/4, z+3/4'
'x+1/4, -y+3/4, z+3/4'
'-x+1/2, -y+1/2, z+1'
'x+1/2, y, z+1/2'
'-x+3/4, y+1/4, z+3/4'
'x+3/4, -y+1/4, z+3/4'
'-x+1, -y, z+1'
'x+1/2, y+1/2, z'
'-x+3/4, y+3/4, z+1/4'
'x+3/4, -y+3/4, z+1/4'
'-x+1, -y+1/2, z+1/2'

loop_
_atom_site_label
_atom_site_type_symbol
_atom_site_fract_x
_atom_site_fract_y
_atom_site_fract_z
_atom_site_U_iso_or_equiv
_atom_site_adp_type
_atom_site_occupancy
_atom_site_symmetry_multiplicity
_atom_site_calc_flag
_atom_site_refinement_flags
Au1 Au 0.2500 0.2500 0.79979(4) 0.0553(3) Uani 1 2 d S
Au2 Au 0.2500 0.2500 0.99554(3) 0.0335(2) Uani 1 2 d S
Au3 Au 0.2500 0.2500 0.60650(4) 0.03085(17) Uani 1 2 d S
Au4 Au 0.2500 0.2500 1.18840(3) 0.02766(17) Uani 1 2 d S
S1 S 0.34096(14) 0.19969(8) 0.61170(16) 0.0403(6) Uani 1 1 d .
S2 S 0.37689(14) 0.25428(7) 1.19901(13) 0.0336(5) Uani 1 1 d .
N1 N 0.3280(5) 0.1117(3) 0.2693(6) 0.0609(17) Uani 1 1 d .
N2 N 0.4382(3) 0.3339(2) 1.5423(4) 0.0303(17) Uani 1 1 d .
N3 N 0.1048(8) 0.1992(4) 0.8050(7) 0.088(4) Uani 1 1 d .
N4 N 0.1538(5) 0.3297(4) 0.9982(6) 0.061(3) Uani 1 1 d .
C1 C 0.3352(4) 0.1739(3) 0.5117(5) 0.030(2) Uani 1 1 d .
C5 C 0.3530(6) 0.1732(3) 0.3587(6) 0.041(2) Uani 1 1 d .
H5 H 0.3666 0.1876 0.3081 0.049 Uiso 1 1 calc R
C6 C 0.3556(5) 0.1934(3) 0.4366(7) 0.039(2) Uani 1 1 d .
H6 H 0.3717 0.2214 0.4386 0.047 Uiso 1 1 calc R
C4 C 0.3310(4) 0.1328(3) 0.3544(6) 0.0285(18) Uani 1 1 d .
C3 C 0.3100(5) 0.1123(3) 0.4290(5) 0.035(2) Uani 1 1 d .
H3 H 0.2925 0.0846 0.4264 0.042 Uiso 1 1 calc R
C2 C 0.3147(5) 0.1325(3) 0.5068(6) 0.035(2) Uani 1 1 d .
H2 H 0.3037 0.1178 0.5577 0.042 Uiso 1 1 calc R
C7 C 0.2993(7) 0.0678(4) 0.2720(7) 0.061(3) Uani 1 1 d .
H7A H 0.2484 0.0679 0.2929 0.091 Uiso 1 1 calc R
H7B H 0.3301 0.0512 0.3102 0.091 Uiso 1 1 calc R
H7C H 0.3007 0.0559 0.2145 0.091 Uiso 1 1 calc R
C8 C 0.4030(6) 0.1087(4) 0.2363(7) 0.0609(17) Uani 1 1 d .
H8A H 0.4240 0.0817 0.2519 0.091 Uiso 1 1 calc R
H8B H 0.4331 0.1309 0.2608 0.091 Uiso 1 1 calc R
H8C H 0.4022 0.1114 0.1741 0.091 Uiso 1 1 calc R
C9 C 0.2807(7) 0.1341(4) 0.2076(7) 0.0609(17) Uani 1 1 d .
H9A H 0.2995 0.1624 0.1999 0.091 Uiso 1 1 calc R
H9B H 0.2301 0.1353 0.2295 0.091 Uiso 1 1 calc R
H9C H 0.2812 0.1195 0.1528 0.091 Uiso 1 1 calc R
C10 C 0.3915(4) 0.2770(3) 1.3007(5) 0.0288(18) Uani 1 1 d .
C11 C 0.3377(4) 0.2936(3) 1.3491(6) 0.030(2) Uani 1 1 d .
H11 H 0.2884 0.2930 1.3286 0.036 Uiso 1 1 calc R
C12 C 0.3515(5) 0.3117(3) 1.4279(6) 0.033(2) Uani 1 1 d .
H12 H 0.3118 0.3226 1.4605 0.040 Uiso 1 1 calc R
C13 C 0.4201(4) 0.3139(3) 1.4582(5) 0.0283(19) Uani 1 1 d .
C14 C 0.4783(5) 0.2980(3) 1.4102(6) 0.036(2) Uani 1 1 d .
H14 H 0.5274 0.2998 1.4309 0.043 Uiso 1 1 calc R
C15 C 0.4639(4) 0.2795(3) 1.3319(5) 0.0316(19) Uani 1 1 d .
H15 H 0.5034 0.2684 1.2993 0.038 Uiso 1 1 calc R
C16 C 0.3678(5) 0.3487(3) 1.5881(6) 0.042(2) Uani 1 1 d .
H16A H 0.3440 0.3705 1.5541 0.063 Uiso 1 1 calc R
H16B H 0.3809 0.3599 1.6443 0.063 Uiso 1 1 calc R
H16C H 0.3338 0.3254 1.5951 0.063 Uiso 1 1 calc R
C17 C 0.4756(5) 0.3031(3) 1.6004(6) 0.042(2) Uani 1 1 d .
H17A H 0.4480 0.2769 1.6001 0.063 Uiso 1 1 calc R
H17B H 0.4772 0.3142 1.6585 0.063 Uiso 1 1 calc R
H17C H 0.5260 0.2981 1.5802 0.063 Uiso 1 1 calc R
C18 C 0.4861(5) 0.3719(3) 1.5311(6) 0.044(3) Uani 1 1 d .
H18A H 0.5365 0.3632 1.5168 0.067 Uiso 1 1 calc R
H18B H 0.4868 0.3878 1.5843 0.067 Uiso 1 1 calc R
H18C H 0.4663 0.3891 1.4850 0.067 Uiso 1 1 calc R
C19 C 0.1605(12) 0.2200(5) 0.8027(8) 0.086(6) Uani 1 1 d .
C20 C 0.1878(6) 0.3000(4) 0.9960(6) 0.042(3) Uani 1 1 d .

loop_
_atom_site_aniso_label
_atom_site_aniso_U_11
_atom_site_aniso_U_22
_atom_site_aniso_U_33
_atom_site_aniso_U_23
_atom_site_aniso_U_13
_atom_site_aniso_U_12
Au1 0.0905(6) 0.0571(6) 0.0183(4) 0.000 0.000 0.0298(4)
Au2 0.0384(3) 0.0433(5) 0.0189(3) 0.000 0.000 0.0046(3)
Au3 0.0455(3) 0.0267(4) 0.0204(4) 0.000 0.000 -0.0014(2)
Au4 0.0401(4) 0.0242(4) 0.0187(3) 0.000 0.000 -0.0033(2)
S1 0.0532(14) 0.0421(15) 0.0255(11) 0.0025(11) -0.0005(11) 0.0054(11)
S2 0.0471(14) 0.0315(13) 0.0221(11) -0.0021(9) 0.0072(9) -0.0042(10)
N1 0.068(4) 0.066(5) 0.048(4) -0.010(3) 0.002(3) -0.005(3)
N2 0.034(4) 0.032(4) 0.025(4) -0.004(3) -0.007(3) -0.004(3)
N3 0.141(12) 0.086(11) 0.036(6) 0.011(7) -0.008(8) 0.059(9)
N4 0.068(6) 0.065(8) 0.049(6) 0.016(5) 0.002(5) 0.002(6)
C1 0.030(4) 0.036(5) 0.022(4) -0.001(4) -0.006(4) 0.004(4)
C5 0.069(6) 0.036(6) 0.018(4) 0.002(4) 0.001(5) -0.002(5)
C6 0.046(6) 0.034(6) 0.037(5) 0.001(5) -0.007(5) 0.000(5)
C4 0.029(4) 0.025(5) 0.032(5) 0.005(4) 0.005(4) 0.009(3)
C3 0.044(5) 0.035(5) 0.026(5) 0.000(4) -0.003(4) 0.013(4)
C2 0.044(5) 0.036(6) 0.026(5) 0.000(4) 0.007(4) 0.010(5)
C7 0.084(8) 0.054(8) 0.043(6) -0.011(6) -0.008(6) -0.013(6)
C8 0.068(4) 0.066(5) 0.048(4) -0.010(3) 0.002(3) -0.005(3)
C9 0.068(4) 0.066(5) 0.048(4) -0.010(3) 0.002(3) -0.005(3)
C10 0.035(4) 0.026(5) 0.025(4) 0.002(4) -0.001(4) -0.001(4)
C11 0.032(4) 0.032(5) 0.025(4) -0.004(4) 0.001(4) -0.005(4)
C12 0.032(5) 0.035(6) 0.032(5) -0.007(4) 0.001(4) 0.006(4)
C13 0.034(5) 0.030(5) 0.022(4) 0.002(4) 0.001(3) -0.002(4)
C14 0.039(4) 0.033(5) 0.036(5) 0.009(4) -0.006(4) 0.007(4)
C15 0.024(4) 0.039(5) 0.032(5) 0.005(4) 0.008(4) 0.004(4)
C16 0.049(5) 0.050(6) 0.026(5) -0.012(4) 0.000(4) -0.017(5)
C17 0.061(6) 0.034(5) 0.030(5) 0.009(4) -0.015(5) -0.002(5)
C18 0.066(7) 0.040(6) 0.027(5) 0.003(4) -0.010(5) -0.013(5)
C19 0.158(16) 0.082(13) 0.017(5) 0.005(7) 0.007(9) 0.061(11)
C20 0.048(6) 0.054(7) 0.025(5) 0.010(5) -0.002(4) 0.003(6)

loop_
_atom_type_symbol
_atom_type_description
_atom_type_scat_dispersion_real
_atom_type_scat_dispersion_imag
_atom_type_scat_source
C C 0.0033 0.0016 'International Tables Vol C Tables 4.2.6.8 and 6.1.1.4'
H H 0.0000 0.0000 'International Tables Vol C Tables 4.2.6.8 and 6.1.1.4'
Au Au -2.0133 8.8022 'International Tables Vol C Tables 4.2.6.8 and 6.1.1.4'
N N 0.0061 0.0033 'International Tables Vol C Tables 4.2.6.8 and 6.1.1.4'
S S 0.1246 0.1234 'International Tables Vol C Tables 4.2.6.8 and 6.1.1.4'

loop_
_geom_angle_atom_site_label_1
_geom_angle_atom_site_label_2
_geom_angle_atom_site_label_3
_geom_angle
_geom_angle_site_symmetry_1
_geom_angle_site_symmetry_3
C19 Au1 C19 177.3(8) . 8_554
C19 Au1 Au3 91.4(4) . .
C19 Au1 Au3 91.4(4) 8_554 .
C19 Au1 Au2 88.6(4) . .
C19 Au1 Au2 88.6(4) 8_554 .
Au3 Au1 Au2 180.0 . .
C20 Au2 C20 179.6(5) 8_554 .
C20 Au2 Au4 89.8(3) 8_554 .
C20 Au2 Au4 89.8(3) . .
C20 Au2 Au1 90.2(3) 8_554 .
C20 Au2 Au1 90.2(3) . .
Au4 Au2 Au1 180.0 . .
S1 Au3 S1 175.97(12) . 8_554
S1 Au3 Au1 87.98(6) . .
S1 Au3 Au1 87.98(6) 8_554 .
S2 Au4 S2 171.74(10) 8_554 .
S2 Au4 Au2 94.13(5) 8_554 .
S2 Au4 Au2 94.13(5) . .
C1 S1 Au3 104.8(3) . .
C10 S2 Au4 103.8(3) . .
C8 N1 C9 109.9(9) . .
C8 N1 C4 108.2(8) . .
C9 N1 C4 112.4(9) . .
C8 N1 C7 105.7(9) . .
C9 N1 C7 106.0(9) . .
C4 N1 C7 114.4(8) . .
C13 N2 C17 110.3(7) . .
C13 N2 C18 111.7(6) . .
C17 N2 C18 110.1(6) . .
C13 N2 C16 111.2(6) . .
C17 N2 C16 107.2(7) . .
C18 N2 C16 106.2(7) . .
C6 C1 C2 117.5(8) . .
C6 C1 S1 121.5(7) . .
C2 C1 S1 120.9(7) . .
C4 C5 C6 120.1(9) . .
C4 C5 H5 120.0 . .
C6 C5 H5 120.0 . .
C5 C6 C1 121.9(9) . .
C5 C6 H6 119.1 . .
C1 C6 H6 119.1 . .
C5 C4 C3 119.3(8) . .
C5 C4 N1 119.1(8) . .
C3 C4 N1 121.5(8) . .
C2 C3 C4 120.0(9) . .
C2 C3 H3 120.0 . .
C4 C3 H3 120.0 . .
C3 C2 C1 121.1(8) . .
C3 C2 H2 119.4 . .
C1 C2 H2 119.4 . .
N1 C7 H7A 109.5 . .
N1 C7 H7B 109.5 . .
H7A C7 H7B 109.5 . .
N1 C7 H7C 109.5 . .
H7A C7 H7C 109.5 . .
H7B C7 H7C 109.5 . .
N1 C8 H8A 109.5 . .
N1 C8 H8B 109.5 . .
H8A C8 H8B 109.5 . .
N1 C8 H8C 109.5 . .
H8A C8 H8C 109.5 . .
H8B C8 H8C 109.5 . .
N1 C9 H9A 109.5 . .
N1 C9 H9B 109.5 . .
H9A C9 H9B 109.5 . .
N1 C9 H9C 109.5 . .
H9A C9 H9C 109.5 . .
H9B C9 H9C 109.5 . .
C11 C10 C15 117.3(8) . .
C11 C10 S2 124.2(6) . .
C15 C10 S2 118.4(6) . .
C10 C11 C12 122.5(8) . .
C10 C11 H11 118.8 . .
C12 C11 H11 118.8 . .
C13 C12 C11 120.5(9) . .
C13 C12 H12 119.7 . .
C11 C12 H12 119.7 . .
C12 C13 C14 119.7(8) . .
C12 C13 N2 122.6(7) . .
C14 C13 N2 117.7(7) . .
C15 C14 C13 119.5(8) . .
C15 C14 H14 120.2 . .
C13 C14 H14 120.2 . .
C14 C15 C10 120.5(8) . .
C14 C15 H15 119.7 . .
C10 C15 H15 119.7 . .
N2 C16 H16A 109.5 . .
N2 C16 H16B 109.5 . .
H16A C16 H16B 109.5 . .
N2 C16 H16C 109.5 . .
H16A C16 H16C 109.5 . .
H16B C16 H16C 109.5 . .
N2 C17 H17A 109.5 . .
N2 C17 H17B 109.5 . .
H17A C17 H17B 109.5 . .
N2 C17 H17C 109.5 . .
H17A C17 H17C 109.5 . .
H17B C17 H17C 109.5 . .
N2 C18 H18A 109.5 . .
N2 C18 H18B 109.5 . .
H18A C18 H18B 109.5 . .
N2 C18 H18C 109.5 . .
H18A C18 H18C 109.5 . .
H18B C18 H18C 109.5 . .
N3 C19 Au1 177.3(15) . .
N4 C20 Au2 177.3(11) . .

loop_
_geom_bond_atom_site_label_1
_geom_bond_atom_site_label_2
_geom_bond_distance
_geom_bond_site_symmetry_2
Au1 C19 1.89(2) .
Au1 C19 1.89(2) 8_554
Au1 Au3 3.0307(12) .
Au1 Au2 3.0693(6) .
Au2 C20 1.968(11) 8_554
Au2 C20 1.968(11) .
Au2 Au4 3.0239(10) .
Au3 S1 2.314(2) .
Au3 S1 2.314(2) 8_554
Au4 S2 2.311(3) 8_554
Au4 S2 2.311(3) .
S1 C1 1.778(8) .
S2 C10 1.774(8) .
N1 C8 1.458(14) .
N1 C9 1.480(14) .
N1 C4 1.499(13) .
N1 C7 1.507(14) .
N2 C13 1.504(10) .
N2 C17 1.508(11) .
N2 C18 1.512(11) .
N2 C16 1.541(11) .
N3 C19 1.21(2) .
N4 C20 1.138(13) .
C1 C6 1.385(13) .
C1 C2 1.387(12) .
C5 C4 1.366(12) .
C5 C6 1.384(13) .
C5 H5 0.9500 .
C6 H6 0.9500 .
C4 C3 1.395(12) .
C3 C2 1.385(12) .
C3 H3 0.9500 .
C2 H2 0.9500 .
C7 H7A 0.9800 .
C7 H7B 0.9800 .
C7 H7C 0.9800 .
C8 H8A 0.9800 .
C8 H8B 0.9800 .
C8 H8C 0.9800 .
C9 H9A 0.9800 .
C9 H9B 0.9800 .
C9 H9C 0.9800 .
C10 C11 1.348(11) .
C10 C15 1.404(11) .
C11 C12 1.389(12) .
C11 H11 0.9500 .
C12 C13 1.333(12) .
C12 H12 0.9500 .
C13 C14 1.394(12) .
C14 C15 1.390(12) .
C14 H14 0.9500 .
C15 H15 0.9500 .
C16 H16A 0.9800 .
C16 H16B 0.9800 .
C16 H16C 0.9800 .
C17 H17A 0.9800 .
C17 H17B 0.9800 .
C17 H17C 0.9800 .
C18 H18A 0.9800 .
C18 H18B 0.9800 .
C18 H18C 0.9800 .

loop_
_geom_hbond_atom_site_label_D
_geom_hbond_atom_site_label_H
_geom_hbond_atom_site_label_A
_geom_hbond_distance_DH
_geom_hbond_distance_HA
_geom_hbond_distance_DA
_geom_hbond_angle_DHA
_geom_hbond_site_symmetry_A
C5 H5 S2 0.95 2.75 3.644(10) 156.2 1_554
C7 H7B S2 0.98 2.76 3.701(13) 160.6 14_544
C16 H16B N4 0.98 2.57 3.471(13) 152.3 7
C18 H18A N4 0.98 2.41 3.371(15) 168.3 9
